data_4513772
loop_
_publ_author_name
'Ghorai, Debasish'
'Dutta, Champak'
'Choudhury, Joyanta'

_publ_section_title
;
 Switching of &#x201C;Rollover Pathway&#x201D; in Rhodium(III)-Catalyzed
 C--H Activation of Chelating Molecules
;
_journal_name_full 'ACS Catalysis'
_journal_page_first 709
_journal_paper_doi 10.1021/acscatal.5b02540
_journal_year 2015
_chemical_formula_sum 'C22 H30 F3 N3 O3 S'
_chemical_formula_weight 473.55
_chemical_name_systematic
;
 ?
;
_space_group_crystal_system monoclinic
_space_group_IT_number 14
_space_group_name_Hall '-P 2ybc'
_space_group_name_H-M_alt 'P 1 21/c 1'
_symmetry_space_group_name_Hall '-P 2ybc'
_symmetry_space_group_name_H-M 'P 1 21/c 1'
_atom_sites_solution_hydrogens geom
_audit_creation_method SHELXL-2014
_cell_angle_alpha 90
_cell_angle_beta 97.583(2)
_cell_angle_gamma 90
_cell_formula_units_Z 4
_cell_length_a 8.7885(4)
_cell_length_b 23.3350(11)
_cell_length_c 11.5049(6)
_cell_measurement_reflns_used 3791
_cell_measurement_temperature 150(2)
_cell_measurement_theta_max 24.407
_cell_measurement_theta_min 1.988
_cell_volume 2338.8(2)
_computing_cell_refinement 'Bruker SAINT'
_computing_data_collection 'Bruker APEX2'
_computing_data_reduction 'Bruker SAINT'
_computing_structure_refinement 'SHELXL-2014 (Sheldrick, 2014)'
_computing_structure_solution SIR-92
_diffrn_ambient_temperature 150(2)
_diffrn_measured_fraction_theta_full 0.895
_diffrn_measured_fraction_theta_max 0.984
_diffrn_measurement_device_type 'Bruker APEX-II CCD'
_diffrn_measurement_method '\f and \w scans'
_diffrn_radiation_type MoK\a
_diffrn_radiation_wavelength 0.71073
_diffrn_reflns_av_R_equivalents 0.0417
_diffrn_reflns_av_unetI/netI 0.0454
_diffrn_reflns_laue_measured_fraction_full 0.895
_diffrn_reflns_laue_measured_fraction_max 0.984
_diffrn_reflns_limit_h_max 10
_diffrn_reflns_limit_h_min -10
_diffrn_reflns_limit_k_max 26
_diffrn_reflns_limit_k_min -25
_diffrn_reflns_limit_l_max 12
_diffrn_reflns_limit_l_min -13
_diffrn_reflns_number 12803
_diffrn_reflns_point_group_measured_fraction_full 0.895
_diffrn_reflns_point_group_measured_fraction_max 0.984
_diffrn_reflns_theta_full 25.242
_diffrn_reflns_theta_max 24.407
_diffrn_reflns_theta_min 1.988
_diffrn_source 'sealed tube'
_exptl_absorpt_coefficient_mu 0.191
_exptl_absorpt_correction_T_max 0.964
_exptl_absorpt_correction_T_min 0.941
_exptl_absorpt_correction_type multi-scan
_exptl_absorpt_process_details SADABS
_exptl_crystal_colour Colourless
_exptl_crystal_density_diffrn 1.345
_exptl_crystal_description Needle
_exptl_crystal_F_000 1000
_exptl_crystal_size_max 0.120
_exptl_crystal_size_mid 0.080
_exptl_crystal_size_min 0.060
_refine_diff_density_max 0.300
_refine_diff_density_min -0.391
_refine_diff_density_rms 0.047
_refine_ls_extinction_method none
_refine_ls_goodness_of_fit_ref 1.027
_refine_ls_hydrogen_treatment constr
_refine_ls_matrix_type full
_refine_ls_number_parameters 289
_refine_ls_number_reflns 3791
_refine_ls_number_restraints 0
_refine_ls_restrained_S_all 1.027
_refine_ls_R_factor_all 0.0553
_refine_ls_R_factor_gt 0.0410
_refine_ls_shift/su_max 0.001
_refine_ls_shift/su_mean 0.000
_refine_ls_structure_factor_coef Fsqd
_refine_ls_weighting_details 'w=1/[\s^2^(Fo^2^)+(0.0476P)^2^+0.7851P] where P=(Fo^2^+2Fc^2^)/3'
_refine_ls_weighting_scheme calc
_refine_ls_wR_factor_gt 0.0973
_refine_ls_wR_factor_ref 0.1060
_reflns_Friedel_coverage 0.000
_reflns_number_gt 2967
_reflns_number_total 3791
_reflns_threshold_expression 'I > 2\s(I)'
_cod_data_source_file cs5b02540_si_002.cif
_cod_data_source_block 3i
_cod_database_code 4513772
_shelx_space_group_comment
;
The symmetry employed for this shelxl refinement is uniquely defined
by the following loop, which should always be used as a source of
symmetry information in preference to the above space-group names.
They are only intended as comments.
;
_shelx_estimated_absorpt_t_min 0.977
_shelx_estimated_absorpt_t_max 0.989
_shelxl_version_number 2014-3

loop_
_space_group_symop_operation_xyz
'x, y, z'
'-x, y+1/2, -z+1/2'
'-x, -y, -z'
'x, -y-1/2, z-1/2'

loop_
_atom_site_label
_atom_site_type_symbol
_atom_site_fract_x
_atom_site_fract_y
_atom_site_fract_z
_atom_site_U_iso_or_equiv
_atom_site_adp_type
_atom_site_occupancy
_atom_site_site_symmetry_order
_atom_site_calc_flag
_atom_site_refinement_flags_posn
_atom_site_refinement_flags_adp
C1 C 0.8075(2) 0.06727(9) 0.74752(19) 0.0203(5) Uani 1 1 d . .
C2 C 0.8170(3) 0.15390(10) 0.8848(2) 0.0340(6) Uani 1 1 d . .
H2A H 0.8219 0.1582 0.9700 0.051 Uiso 1 1 calc R U
H2B H 0.9072 0.1719 0.8586 0.051 Uiso 1 1 calc R U
H2C H 0.7237 0.1724 0.8461 0.051 Uiso 1 1 calc R U
C3 C 0.8232(2) 0.05051(10) 0.93920(19) 0.0275(5) Uani 1 1 d . .
H3 H 0.8295 0.0570 1.0212 0.033 Uiso 1 1 calc R U
C4 C 0.8217(2) -0.00080(10) 0.88781(18) 0.0242(5) Uani 1 1 d . .
H4 H 0.8270 -0.0372 0.9253 0.029 Uiso 1 1 calc R U
C5 C 0.8117(2) -0.03075(9) 0.67966(18) 0.0204(5) Uani 1 1 d . .
C6 C 0.8024(2) -0.01037(9) 0.56495(18) 0.0208(5) Uani 1 1 d . .
C7 C 0.7913(2) 0.05068(10) 0.54044(19) 0.0225(5) Uani 1 1 d . .
C8 C 0.7964(2) 0.08956(9) 0.63045(19) 0.0221(5) Uani 1 1 d . .
C9 C 0.8065(2) -0.05333(10) 0.47997(19) 0.0261(5) Uani 1 1 d . .
H9 H 0.8024 -0.0432 0.3996 0.031 Uiso 1 1 calc R U
C10 C 0.8166(2) -0.10986(10) 0.5127(2) 0.0270(5) Uani 1 1 d . .
H10 H 0.8189 -0.1388 0.4548 0.032 Uiso 1 1 calc R U
C11 C 0.8237(2) -0.12526(10) 0.63116(19) 0.0234(5) Uani 1 1 d . .
C12 C 0.8326(2) -0.18720(10) 0.6746(2) 0.0293(6) Uani 1 1 d . .
C13 C 0.8403(3) -0.22957(11) 0.5743(2) 0.0455(7) Uani 1 1 d . .
H13A H 0.9311 -0.2214 0.5359 0.068 Uiso 1 1 calc R U
H13B H 0.8471 -0.2687 0.6054 0.068 Uiso 1 1 calc R U
H13C H 0.7478 -0.2258 0.5171 0.068 Uiso 1 1 calc R U
C14 C 0.6908(3) -0.20019(11) 0.7341(2) 0.0424(7) Uani 1 1 d . .
H14A H 0.6855 -0.1731 0.7986 0.064 Uiso 1 1 calc R U
H14B H 0.5983 -0.1965 0.6769 0.064 Uiso 1 1 calc R U
H14C H 0.6976 -0.2394 0.7652 0.064 Uiso 1 1 calc R U
C15 C 0.9759(3) -0.19374(12) 0.7655(3) 0.0514(8) Uani 1 1 d . .
H15A H 1.0677 -0.1855 0.7285 0.077 Uiso 1 1 calc R U
H15B H 0.9700 -0.1668 0.8302 0.077 Uiso 1 1 calc R U
H15C H 0.9813 -0.2330 0.7959 0.077 Uiso 1 1 calc R U
C16 C 0.7694(2) 0.06853(10) 0.41298(19) 0.0260(5) Uani 1 1 d . .
H16A H 0.8394 0.0458 0.3702 0.031 Uiso 1 1 calc R U
H16B H 0.7976 0.1094 0.4075 0.031 Uiso 1 1 calc R U
C17 C 0.6041(2) 0.06007(11) 0.35411(19) 0.0302(6) Uani 1 1 d . .
H17A H 0.5749 0.0193 0.3606 0.036 Uiso 1 1 calc R U
H17B H 0.5340 0.0834 0.3954 0.036 Uiso 1 1 calc R U
C18 C 0.5860(3) 0.07717(12) 0.2255(2) 0.0398(7) Uani 1 1 d . .
H18A H 0.4793 0.0713 0.1906 0.060 Uiso 1 1 calc R U
H18B H 0.6131 0.1177 0.2189 0.060 Uiso 1 1 calc R U
H18C H 0.6539 0.0536 0.1841 0.060 Uiso 1 1 calc R U
C19 C 0.7907(2) 0.15388(10) 0.6108(2) 0.0278(5) Uani 1 1 d . .
H19A H 0.8396 0.1628 0.5402 0.033 Uiso 1 1 calc R U
H19B H 0.8518 0.1728 0.6786 0.033 Uiso 1 1 calc R U
C20 C 0.6287(3) 0.17914(10) 0.5952(2) 0.0323(6) Uani 1 1 d . .
H20A H 0.5665 0.1602 0.5280 0.039 Uiso 1 1 calc R U
H20B H 0.5799 0.1712 0.6663 0.039 Uiso 1 1 calc R U
C21 C 0.6295(3) 0.24295(11) 0.5740(3) 0.0597(9) Uani 1 1 d . .
H21A H 0.5239 0.2574 0.5645 0.090 Uiso 1 1 calc R U
H21B H 0.6893 0.2620 0.6411 0.090 Uiso 1 1 calc R U
H21C H 0.6759 0.2509 0.5028 0.090 Uiso 1 1 calc R U
C22 C 0.4034(3) 0.09785(12) 0.8641(2) 0.0346(6) Uani 1 1 d . .
N1 N 0.81406(18) 0.09268(8) 0.85446(16) 0.0245(4) Uani 1 1 d . .
N2 N 0.81081(18) 0.00981(8) 0.76900(14) 0.0201(4) Uani 1 1 d . .
N3 N 0.82145(19) -0.08527(8) 0.71405(15) 0.0229(4) Uani 1 1 d . .
O1 O 0.15811(17) 0.03864(6) 0.81763(14) 0.0318(4) Uani 1 1 d . .
O2 O 0.15152(18) 0.13806(7) 0.75611(13) 0.0354(4) Uani 1 1 d . .
O3 O 0.16291(16) 0.11495(7) 0.96224(13) 0.0295(4) Uani 1 1 d . .
F1 F 0.45598(15) 0.08188(7) 0.76507(12) 0.0446(4) Uani 1 1 d . .
F2 F 0.46286(16) 0.06170(8) 0.94682(13) 0.0637(5) Uani 1 1 d . .
F3 F 0.45930(17) 0.14961(8) 0.89126(16) 0.0693(6) Uani 1 1 d . .
S1 S 0.19492(6) 0.09728(2) 0.84807(5) 0.02262(17) Uani 1 1 d . .

loop_
_atom_site_aniso_label
_atom_site_aniso_U_11
_atom_site_aniso_U_22
_atom_site_aniso_U_33
_atom_site_aniso_U_23
_atom_site_aniso_U_13
_atom_site_aniso_U_12
C1 0.0146(10) 0.0193(13) 0.0266(12) -0.0028(10) 0.0011(8) -0.0020(9)
C2 0.0333(13) 0.0257(15) 0.0417(15) -0.0123(12) 0.0006(11) 0.0040(11)
C3 0.0242(11) 0.0370(16) 0.0212(12) -0.0009(11) 0.0028(9) -0.0018(11)
C4 0.0230(11) 0.0306(15) 0.0190(12) 0.0021(11) 0.0028(8) -0.0004(10)
C5 0.0178(10) 0.0214(13) 0.0220(12) -0.0013(10) 0.0026(8) -0.0016(9)
C6 0.0179(10) 0.0228(13) 0.0213(12) 0.0023(10) 0.0010(8) 0.0000(9)
C7 0.0169(10) 0.0245(14) 0.0264(13) 0.0050(10) 0.0036(9) -0.0011(9)
C8 0.0176(10) 0.0211(13) 0.0277(13) 0.0054(10) 0.0032(9) -0.0001(9)
C9 0.0285(12) 0.0298(15) 0.0201(12) 0.0027(11) 0.0038(9) 0.0030(10)
C10 0.0311(12) 0.0247(15) 0.0253(13) -0.0026(11) 0.0039(9) 0.0015(10)
C11 0.0206(10) 0.0213(13) 0.0284(13) 0.0019(10) 0.0031(9) 0.0014(9)
C12 0.0330(12) 0.0198(13) 0.0347(14) 0.0040(11) 0.0032(10) 0.0024(10)
C13 0.0635(18) 0.0218(15) 0.0545(18) -0.0001(13) 0.0198(14) 0.0022(13)
C14 0.0508(16) 0.0255(15) 0.0544(18) 0.0100(13) 0.0196(13) -0.0017(12)
C15 0.0455(15) 0.0376(18) 0.066(2) 0.0210(15) -0.0097(14) 0.0072(13)
C16 0.0283(11) 0.0235(14) 0.0266(13) 0.0053(10) 0.0048(9) 0.0016(10)
C17 0.0329(12) 0.0311(15) 0.0258(13) 0.0016(11) 0.0006(10) 0.0057(11)
C18 0.0435(14) 0.0486(18) 0.0260(14) 0.0014(12) 0.0000(11) 0.0121(13)
C19 0.0317(12) 0.0207(14) 0.0314(13) 0.0014(11) 0.0055(10) -0.0022(10)
C20 0.0332(13) 0.0223(14) 0.0390(15) 0.0047(11) -0.0037(11) 0.0009(11)
C21 0.0557(18) 0.0256(17) 0.094(3) 0.0117(16) -0.0032(17) 0.0054(14)
C22 0.0270(12) 0.0441(17) 0.0326(14) -0.0080(13) 0.0032(10) -0.0061(12)
N1 0.0209(9) 0.0248(12) 0.0274(11) -0.0051(9) 0.0018(8) -0.0002(8)
N2 0.0203(9) 0.0204(11) 0.0196(10) 0.0012(8) 0.0022(7) -0.0013(8)
N3 0.0219(9) 0.0219(12) 0.0250(10) 0.0016(9) 0.0030(7) -0.0006(8)
O1 0.0315(8) 0.0232(10) 0.0419(10) -0.0054(8) 0.0091(7) -0.0031(7)
O2 0.0467(10) 0.0332(10) 0.0259(9) 0.0066(8) 0.0033(7) 0.0082(8)
O3 0.0357(9) 0.0312(10) 0.0229(9) -0.0007(7) 0.0089(7) 0.0038(7)
F1 0.0321(7) 0.0625(11) 0.0427(9) -0.0101(8) 0.0185(6) -0.0046(7)
F2 0.0355(8) 0.1079(15) 0.0447(10) 0.0117(10) -0.0059(7) 0.0235(9)
F3 0.0453(9) 0.0706(13) 0.0952(14) -0.0407(11) 0.0218(9) -0.0333(9)
S1 0.0215(3) 0.0241(4) 0.0224(3) 0.0009(2) 0.0033(2) 0.0004(2)

loop_
_atom_type_symbol
_atom_type_description
_atom_type_scat_dispersion_real
_atom_type_scat_dispersion_imag
_atom_type_scat_source
C C 0.0033 0.0016 'International Tables Vol C Tables 4.2.6.8 and 6.1.1.4'
H H 0.0000 0.0000 'International Tables Vol C Tables 4.2.6.8 and 6.1.1.4'
N N 0.0061 0.0033 'International Tables Vol C Tables 4.2.6.8 and 6.1.1.4'
O O 0.0106 0.0060 'International Tables Vol C Tables 4.2.6.8 and 6.1.1.4'
F F 0.0171 0.0103 'International Tables Vol C Tables 4.2.6.8 and 6.1.1.4'
S S 0.1246 0.1234 'International Tables Vol C Tables 4.2.6.8 and 6.1.1.4'

loop_
_geom_angle_atom_site_label_1
_geom_angle_atom_site_label_2
_geom_angle_atom_site_label_3
_geom_angle
N1 C1 N2 105.52(18)
N1 C1 C8 132.9(2)
N2 C1 C8 121.60(19)
N1 C2 H2A 109.5
N1 C2 H2B 109.5
H2A C2 H2B 109.5
N1 C2 H2C 109.5
H2A C2 H2C 109.5
H2B C2 H2C 109.5
C4 C3 N1 109.30(19)
C4 C3 H3 125.4
N1 C3 H3 125.4
C3 C4 N2 105.9(2)
C3 C4 H4 127.1
N2 C4 H4 127.1
N3 C5 N2 115.77(18)
N3 C5 C6 126.9(2)
N2 C5 C6 117.36(19)
C5 C6 C9 114.3(2)
C5 C6 C7 120.8(2)
C9 C6 C7 124.9(2)
C8 C7 C6 120.45(19)
C8 C7 C16 122.5(2)
C6 C7 C16 117.1(2)
C7 C8 C1 117.4(2)
C7 C8 C19 123.0(2)
C1 C8 C19 119.7(2)
C10 C9 C6 120.2(2)
C10 C9 H9 119.9
C6 C9 H9 119.9
C9 C10 C11 120.4(2)
C9 C10 H10 119.8
C11 C10 H10 119.8
N3 C11 C10 120.8(2)
N3 C11 C12 115.62(19)
C10 C11 C12 123.6(2)
C14 C12 C13 109.3(2)
C14 C12 C11 108.90(18)
C13 C12 C11 111.8(2)
C14 C12 C15 108.6(2)
C13 C12 C15 109.7(2)
C11 C12 C15 108.62(19)
C12 C13 H13A 109.5
C12 C13 H13B 109.5
H13A C13 H13B 109.5
C12 C13 H13C 109.5
H13A C13 H13C 109.5
H13B C13 H13C 109.5
C12 C14 H14A 109.5
C12 C14 H14B 109.5
H14A C14 H14B 109.5
C12 C14 H14C 109.5
H14A C14 H14C 109.5
H14B C14 H14C 109.5
C12 C15 H15A 109.5
C12 C15 H15B 109.5
H15A C15 H15B 109.5
C12 C15 H15C 109.5
H15A C15 H15C 109.5
H15B C15 H15C 109.5
C7 C16 C17 112.65(18)
C7 C16 H16A 109.1
C17 C16 H16A 109.1
C7 C16 H16B 109.1
C17 C16 H16B 109.1
H16A C16 H16B 107.8
C18 C17 C16 111.58(19)
C18 C17 H17A 109.3
C16 C17 H17A 109.3
C18 C17 H17B 109.3
C16 C17 H17B 109.3
H17A C17 H17B 108.0
C17 C18 H18A 109.5
C17 C18 H18B 109.5
H18A C18 H18B 109.5
C17 C18 H18C 109.5
H18A C18 H18C 109.5
H18B C18 H18C 109.5
C8 C19 C20 114.23(18)
C8 C19 H19A 108.7
C20 C19 H19A 108.7
C8 C19 H19B 108.7
C20 C19 H19B 108.7
H19A C19 H19B 107.6
C21 C20 C19 112.0(2)
C21 C20 H20A 109.2
C19 C20 H20A 109.2
C21 C20 H20B 109.2
C19 C20 H20B 109.2
H20A C20 H20B 107.9
C20 C21 H21A 109.5
C20 C21 H21B 109.5
H21A C21 H21B 109.5
C20 C21 H21C 109.5
H21A C21 H21C 109.5
H21B C21 H21C 109.5
F3 C22 F2 108.2(2)
F3 C22 F1 107.2(2)
F2 C22 F1 106.6(2)
F3 C22 S1 111.60(18)
F2 C22 S1 111.40(17)
F1 C22 S1 111.62(16)
C1 N1 C3 108.64(18)
C1 N1 C2 129.5(2)
C3 N1 C2 121.84(19)
C1 N2 C4 110.68(18)
C1 N2 C5 122.32(18)
C4 N2 C5 126.90(19)
C5 N3 C11 117.49(18)
O2 S1 O3 114.68(10)
O2 S1 O1 114.92(10)
O3 S1 O1 115.45(10)
O2 S1 C22 103.66(11)
O3 S1 C22 102.77(10)
O1 S1 C22 102.88(11)

loop_
_geom_bond_atom_site_label_1
_geom_bond_atom_site_label_2
_geom_bond_distance
C1 N1 1.360(3)
C1 N2 1.363(3)
C1 C8 1.435(3)
C2 N1 1.470(3)
C2 H2A 0.9800
C2 H2B 0.9800
C2 H2C 0.9800
C3 C4 1.335(3)
C3 N1 1.380(3)
C3 H3 0.9500
C4 N2 1.380(3)
C4 H4 0.9500
C5 N3 1.332(3)
C5 N2 1.398(3)
C5 C6 1.395(3)
C6 C9 1.404(3)
C6 C7 1.453(3)
C7 C8 1.373(3)
C7 C16 1.512(3)
C8 C19 1.517(3)
C9 C10 1.371(3)
C9 H9 0.9500
C10 C11 1.403(3)
C10 H10 0.9500
C11 N3 1.336(3)
C11 C12 1.528(3)
C12 C14 1.530(3)
C12 C13 1.528(3)
C12 C15 1.534(3)
C13 H13A 0.9800
C13 H13B 0.9800
C13 H13C 0.9800
C14 H14A 0.9800
C14 H14B 0.9800
C14 H14C 0.9800
C15 H15A 0.9800
C15 H15B 0.9800
C15 H15C 0.9800
C16 C17 1.533(3)
C16 H16A 0.9900
C16 H16B 0.9900
C17 C18 1.520(3)
C17 H17A 0.9900
C17 H17B 0.9900
C18 H18A 0.9800
C18 H18B 0.9800
C18 H18C 0.9800
C19 C20 1.530(3)
C19 H19A 0.9900
C19 H19B 0.9900
C20 C21 1.509(3)
C20 H20A 0.9900
C20 H20B 0.9900
C21 H21A 0.9800
C21 H21B 0.9800
C21 H21C 0.9800
C22 F3 1.326(3)
C22 F2 1.326(3)
C22 F1 1.338(3)
C22 S1 1.817(2)
O1 S1 1.4388(16)
O2 S1 1.4365(16)
O3 S1 1.4395(15)

loop_
_geom_torsion_atom_site_label_1
_geom_torsion_atom_site_label_2
_geom_torsion_atom_site_label_3
_geom_torsion_atom_site_label_4
_geom_torsion
N1 C3 C4 N2 -0.2(2)
N3 C5 C6 C9 -1.1(3)
N2 C5 C6 C9 178.94(17)
N3 C5 C6 C7 179.65(18)
N2 C5 C6 C7 -0.3(3)
C5 C6 C7 C8 2.7(3)
C9 C6 C7 C8 -176.47(19)
C5 C6 C7 C16 -175.42(17)
C9 C6 C7 C16 5.4(3)
C6 C7 C8 C1 -2.1(3)
C16 C7 C8 C1 175.97(17)
C6 C7 C8 C19 177.93(17)
C16 C7 C8 C19 -4.0(3)
N1 C1 C8 C7 -179.7(2)
N2 C1 C8 C7 -0.9(3)
N1 C1 C8 C19 0.3(3)
N2 C1 C8 C19 179.12(17)
C5 C6 C9 C10 0.9(3)
C7 C6 C9 C10 -179.80(19)
C6 C9 C10 C11 -0.3(3)
C9 C10 C11 N3 -0.3(3)
C9 C10 C11 C12 179.07(19)
N3 C11 C12 C14 61.2(2)
C10 C11 C12 C14 -118.2(2)
N3 C11 C12 C13 -177.97(19)
C10 C11 C12 C13 2.6(3)
N3 C11 C12 C15 -56.9(2)
C10 C11 C12 C15 123.7(2)
C8 C7 C16 C17 -100.8(2)
C6 C7 C16 C17 77.3(2)
C7 C16 C17 C18 -178.8(2)
C7 C8 C19 C20 90.4(2)
C1 C8 C19 C20 -89.6(2)
C8 C19 C20 C21 -179.1(2)
N2 C1 N1 C3 0.7(2)
C8 C1 N1 C3 179.6(2)
N2 C1 N1 C2 178.77(18)
C8 C1 N1 C2 -2.3(3)
C4 C3 N1 C1 -0.3(2)
C4 C3 N1 C2 -178.53(18)
N1 C1 N2 C4 -0.9(2)
C8 C1 N2 C4 -179.97(17)
N1 C1 N2 C5 -177.55(16)
C8 C1 N2 C5 3.4(3)
C3 C4 N2 C1 0.7(2)
C3 C4 N2 C5 177.18(18)
N3 C5 N2 C1 177.34(17)
C6 C5 N2 C1 -2.7(3)
N3 C5 N2 C4 1.2(3)
C6 C5 N2 C4 -178.76(18)
N2 C5 N3 C11 -179.56(16)
C6 C5 N3 C11 0.4(3)
C10 C11 N3 C5 0.3(3)
C12 C11 N3 C5 -179.16(17)
F3 C22 S1 O2 59.20(19)
F2 C22 S1 O2 -179.79(17)
F1 C22 S1 O2 -60.7(2)
F3 C22 S1 O3 -60.5(2)
F2 C22 S1 O3 60.49(19)
F1 C22 S1 O3 179.56(17)
F3 C22 S1 O1 179.23(17)
F2 C22 S1 O1 -59.76(19)
F1 C22 S1 O1 59.3(2)
